data_4129443
loop_
_publ_author_name
'Nacsa, Eric D.'
'Lambert, Tristan H.'

_publ_section_title
;
 Higher-Order Cyclopropenimine Superbases: Direct Neutral Br\/onsted Base
 Catalyzed Michael Reactions with \a-Aryl Esters.
;
_journal_issue 32
_journal_name_full 'Journal of the American Chemical Society'
_journal_page_first 10246
_journal_page_last 10253
_journal_paper_doi 10.1021/jacs.5b05033
_journal_volume 137
_journal_year 2015
_chemical_formula_moiety 'C37 H66 N7, B F4'
_chemical_formula_sum 'C37 H66 B F4 N7'
_chemical_formula_weight 695.80
_space_group_crystal_system monoclinic
_space_group_IT_number 14
_space_group_name_Hall '-P 2yn'
_space_group_name_H-M_alt 'P 1 21/n 1'
_cell_angle_alpha 90
_cell_angle_beta 98.735(3)
_cell_angle_gamma 90
_cell_formula_units_Z 4
_cell_length_a 16.235(3)
_cell_length_b 15.647(3)
_cell_length_c 16.426(3)
_cell_measurement_temperature 130(2)
_cell_volume 4124.3(13)
_diffrn_ambient_temperature 130(2)
_diffrn_measured_fraction_theta_full 0.9944
_diffrn_measured_fraction_theta_max 0.9944
_diffrn_radiation_wavelength 0.71073
_diffrn_reflns_av_R_equivalents 0.0672
_diffrn_reflns_av_unetI/netI 0.0475
_diffrn_reflns_limit_h_max 23
_diffrn_reflns_limit_h_min -23
_diffrn_reflns_limit_k_max 22
_diffrn_reflns_limit_k_min -22
_diffrn_reflns_limit_l_max 23
_diffrn_reflns_limit_l_min -23
_diffrn_reflns_number 64922
_diffrn_reflns_theta_full 30.5221
_diffrn_reflns_theta_max 30.52
_diffrn_reflns_theta_min 1.64
_exptl_absorpt_coefficient_mu 0.079
_exptl_absorpt_correction_T_max 0.7461
_exptl_absorpt_correction_T_min 0.5271
_exptl_absorpt_correction_type empirical
_exptl_absorpt_process_details sadabs
_exptl_crystal_density_diffrn 1.1205
_exptl_crystal_F_000 1512.6899
_exptl_crystal_size_max 1.300
_exptl_crystal_size_mid 1.100
_exptl_crystal_size_min 0.500
_refine_diff_density_max 0.4969
_refine_diff_density_min -0.4613
_refine_diff_density_rms 0.0767
_refine_ls_d_res_high 0.6997
_refine_ls_d_res_low 12.3924
_refine_ls_goodness_of_fit_ref 1.1312
_refine_ls_hydrogen_treatment mixed
_refine_ls_matrix_type full
_refine_ls_number_constraints 93
_refine_ls_number_parameters 462
_refine_ls_number_reflns 12540
_refine_ls_number_restraints 0
_refine_ls_restrained_S_all 1.1312
_refine_ls_R_factor_all 0.0847
_refine_ls_R_factor_gt 0.0564
_refine_ls_shift/su_max 0.0153
_refine_ls_shift/su_mean 0.0014
_refine_ls_structure_factor_coef Fsqd
_refine_ls_weighting_details 'w=1/[\s^2^(Fo^2^)+(0.1P)^2^] where P=(Fo^2^+2Fc^2^)/3'
_refine_ls_weighting_scheme calc
_refine_ls_wR_factor_ref 0.1813
_reflns_Friedel_coverage 0.0
_reflns_limit_h_max 15
_reflns_limit_h_min -23
_reflns_limit_k_max 22
_reflns_limit_k_min 0
_reflns_limit_l_max 23
_reflns_limit_l_min -14
_reflns_number_gt 8758
_reflns_number_total 12540
_reflns_threshold_expression I>=2u(I)
_cod_data_source_file ja5b05033_si_005.cif
_cod_data_source_block s-Copy
_cod_original_cell_volume 4124.3(14)
_cod_database_code 4129443
_olex2_refinement_description
; 
1. Fixed Uiso 
 At 1.2 times of: 
  {H37a,H37b} of C37, {H36a,H36b} of C36, H27 of C27, H14 of C14, H29 of C29, 
  H24 of C24, {H35a,H35b} of C35, H18 of C18, H33 of C33, H11 of C11, H7 of C7 
 At 1.5 times of: 
  {H10a,H10b,H10c} of C10, {H38a,H38b,H38c} of C38, {H13a,H13b,H13c} of C13, 
  {H19a,H19b,H19c} of C19, {H17a,H17b,H17c} of C17, {H34a,H34b,H34c} of C34, 
  {H16a,H16b,H16c} of C16, {H23a,H23b,H23c} of C23, {H26a,H26b,H26c} of C26, 
  {H28a,H28b,H28c} of C28, {H25a,H25b,H25c} of C25, {H31a,H31b,H31c} of C31, 
  {H12a,H12b,H12c} of C12, {H8a,H8b,H8c} of C8, {H32a,H32b,H32c} of C32, {H30a, 
  H30b,H30c} of C30, {H15a,H15b,H15c} of C15 
2.a Ternary CH refined with riding coordinates: 
 C7(H7), C11(H11), C33(H33), C18(H18), C24(H24), C29(H29), C14(H14), C27(H27) 
2.b Secondary CH2 refined with riding coordinates: 
 C35(H35a,H35b), C36(H36a,H36b), C37(H37a,H37b) 
2.c Idealised Me refined as rotating group: 
 C32(H32a,H32b,H32c), C8(H8a,H8b,H8c), C12(H12a,H12b,H12c), C31(H31a,H31b, 
 H31c), C25(H25a,H25b,H25c), C10(H10a,H10b,H10c), C26(H26a,H26b,H26c), C23(H23a, 
 H23b,H23c), C16(H16a,H16b,H16c), C34(H34a,H34b,H34c), C17(H17a,H17b,H17c), 
 C19(H19a,H19b,H19c), C28(H28a,H28b,H28c), C13(H13a,H13b,H13c), C30(H30a,H30b, 
 H30c), C15(H15a,H15b,H15c), C38(H38a,H38b,H38c) 
;

loop_
_space_group_symop_id
_space_group_symop_operation_xyz
1 x,y,z
2 -x+1/2,y+1/2,-z+1/2
3 -x,-y,-z
4 x-1/2,-y-1/2,z-1/2

loop_
_atom_site_label
_atom_site_type_symbol
_atom_site_fract_x
_atom_site_fract_y
_atom_site_fract_z
_atom_site_U_iso_or_equiv
_atom_site_adp_type
_atom_site_occupancy
_atom_site_refinement_flags_posn
N3 N 0.20317(6) 0.64054(7) 0.70206(6) 0.0211(2) Uani 1.000000 .
N5 N 0.09589(7) 0.83111(7) 0.33277(6) 0.0239(2) Uani 1.000000 .
F2 F 0.73222(7) 0.33615(7) 0.66928(6) 0.0536(3) Uani 1.000000 .
F3 F 0.84632(6) 0.36668(7) 0.76110(7) 0.0566(3) Uani 1.000000 .
N2 N 0.05286(6) 0.69139(7) 0.50679(6) 0.0245(2) Uani 1.000000 .
N7 N 0.17478(7) 0.62495(7) 0.91115(6) 0.0259(2) Uani 1.000000 .
N4 N -0.04938(7) 0.64712(7) 0.29908(7) 0.0265(2) Uani 1.000000 .
C5 C 0.05990(7) 0.76369(7) 0.36119(7) 0.0195(2) Uani 1.000000 .
N6 N -0.00592(6) 0.70321(7) 0.75573(6) 0.0267(2) Uani 1.000000 .
N1 N 0.27629(7) 0.64355(8) 0.50754(7) 0.0305(3) Uani 1.000000 .
F4 F 0.72104(8) 0.41971(9) 0.78015(7) 0.0721(4) Uani 1.000000 .
F1 F 0.78459(8) 0.46911(7) 0.67536(8) 0.0714(3) Uani 1.000000 .
C2 C 0.18086(7) 0.65638(8) 0.62089(7) 0.0199(2) Uani 1.000000 .
C21 C 0.13807(7) 0.64653(8) 0.83534(7) 0.0212(2) Uani 1.000000 .
C1 C 0.21212(7) 0.65594(8) 0.54736(7) 0.0215(2) Uani 1.000000 .
C6 C 0.00449(7) 0.69524(7) 0.34768(7) 0.0198(2) Uani 1.000000 .
C22 C 0.07185(7) 0.67518(8) 0.77753(7) 0.0217(2) Uani 1.000000 .
C3 C 0.12847(7) 0.67614(8) 0.54704(7) 0.0202(2) Uani 1.000000 .
C4 C 0.04607(7) 0.71118(8) 0.42580(7) 0.0199(2) Uani 1.000000 .
C20 C 0.14791(7) 0.65247(8) 0.75308(7) 0.0200(2) Uani 1.000000 .
C7 C 0.13510(8) 0.89579(8) 0.39200(7) 0.0249(3) Uani 1.000000 .
C11 C 0.09606(9) 0.84366(9) 0.24356(8) 0.0307(3) Uani 1.000000 .
C33 C 0.13154(9) 0.63168(9) 0.98369(7) 0.0281(3) Uani 1.000000 .
C18 C -0.07495(8) 0.56511(8) 0.33321(8) 0.0284(3) Uani 1.000000 .
C35 C 0.35788(8) 0.61766(9) 0.54995(8) 0.0279(3) Uani 1.000000 .
C24 C -0.03126(8) 0.73143(9) 0.66946(8) 0.0310(3) Uani 1.000000 .
C32 C 0.13482(10) 0.54761(9) 1.03017(8) 0.0360(3) Uani 1.000000 .
C29 C 0.26518(8) 0.60682(9) 0.92278(7) 0.0298(3) Uani 1.000000 .
C14 C -0.07484(9) 0.66915(9) 0.21127(8) 0.0345(3) Uani 1.000000 .
C8 C 0.20560(9) 0.85667(9) 0.45238(9) 0.0335(3) Uani 1.000000 .
C12 C 0.18441(10) 0.85012(10) 0.22437(9) 0.0399(4) Uani 1.000000 .
C27 C -0.06321(9) 0.71519(10) 0.81631(8) 0.0370(3) Uani 1.000000 .
C31 C 0.28385(9) 0.53020(11) 0.87176(9) 0.0397(4) Uani 1.000000 .
C25 C -0.11549(9) 0.69561(12) 0.63253(9) 0.0444(4) Uani 1.000000 .
C36 C 0.38680(9) 0.53506(10) 0.51573(9) 0.0373(3) Uani 1.000000 .
C10 C 0.07040(9) 0.93817(10) 0.43629(10) 0.0413(4) Uani 1.000000 .
C26 C -0.08437(10) 0.62958(13) 0.85139(11) 0.0495(4) Uani 1.000000 .
C23 C -0.02914(14) 0.82784(12) 0.66265(12) 0.0584(5) Uani 1.000000 .
C16 C -0.16838(11) 0.68264(11) 0.19189(10) 0.0471(4) Uani 1.000000 .
C34 C 0.16553(13) 0.70369(10) 1.04111(9) 0.0472(4) Uani 1.000000 .
C17 C -0.00045(9) 0.50643(9) 0.35491(10) 0.0383(3) Uani 1.000000 .
C19 C -0.11899(10) 0.57996(10) 0.40689(11) 0.0413(4) Uani 1.000000 .
C37 C 0.33809(11) 0.45681(11) 0.53398(12) 0.0527(4) Uani 1.000000 .
C28 C -0.03037(12) 0.78139(13) 0.88102(10) 0.0552(5) Uani 1.000000 .
B1 B 0.77099(11) 0.39907(11) 0.72213(10) 0.0345(3) Uani 1.000000 .
C13 C 0.04357(12) 0.92024(12) 0.21193(10) 0.0529(5) Uani 1.000000 .
C30 C 0.31543(11) 0.68469(13) 0.90471(10) 0.0504(5) Uani 1.000000 .
C15 C -0.04481(10) 0.60355(14) 0.15535(10) 0.0523(5) Uani 1.000000 .
C38 C 0.34474(13) 0.43716(14) 0.62540(15) 0.0687(6) Uani 1.000000 .
H7 H 0.15977(8) 0.94095(8) 0.36000(7) 0.0299(3) Uiso 1.000000 R
H11 H 0.06994(9) 0.79196(9) 0.21454(8) 0.0369(4) Uiso 1.000000 R
H33 H 0.07163(9) 0.64458(9) 0.96329(7) 0.0337(3) Uiso 1.000000 R
H18 H -0.11514(8) 0.53641(8) 0.28953(8) 0.0340(3) Uiso 1.000000 R
H35a H 0.39888(8) 0.66327(9) 0.54426(8) 0.0335(3) Uiso 1.000000 R
H35b H 0.35516(8) 0.61032(9) 0.60934(8) 0.0335(3) Uiso 1.000000 R
H24 H 0.01069(8) 0.70826(9) 0.63651(8) 0.0372(4) Uiso 1.000000 R
H32a H 0.1139(6) 0.50159(14) 0.99209(16) 0.0540(5) Uiso 1.000000 GR
H32b H 0.19252(14) 0.5353(3) 1.0545(6) 0.0540(5) Uiso 1.000000 GR
H32c H 0.1001(5) 0.5516(2) 1.0739(4) 0.0540(5) Uiso 1.000000 GR
H29 H 0.28258(8) 0.59167(9) 0.98204(7) 0.0358(3) Uiso 1.000000 R
H14 H -0.04757(9) 0.72466(9) 0.20120(8) 0.0415(4) Uiso 1.000000 R
H8a H 0.18220(9) 0.8191(5) 0.4907(4) 0.0502(5) Uiso 1.000000 GR
H8b H 0.2421(4) 0.8235(6) 0.42196(10) 0.0502(5) Uiso 1.000000 GR
H8c H 0.2378(4) 0.90230(10) 0.4833(5) 0.0502(5) Uiso 1.000000 GR
H12a H 0.2108(3) 0.9020(4) 0.2496(6) 0.0599(5) Uiso 1.000000 GR
H12b H 0.2164(2) 0.8000(4) 0.2466(6) 0.0599(5) Uiso 1.000000 GR
H12c H 0.18309(11) 0.8525(8) 0.16457(9) 0.0599(5) Uiso 1.000000 GR
H27 H -0.11627(9) 0.73858(10) 0.78548(8) 0.0444(4) Uiso 1.000000 R
H31a H 0.2518(5) 0.4808(2) 0.8860(5) 0.0596(5) Uiso 1.000000 GR
H31b H 0.2683(6) 0.5434(3) 0.81311(9) 0.0596(5) Uiso 1.000000 GR
H31c H 0.34349(15) 0.5170(4) 0.8833(5) 0.0596(5) Uiso 1.000000 GR
H25a H -0.1173(3) 0.6344(2) 0.6447(7) 0.0665(6) Uiso 1.000000 GR
H25b H -0.15946(11) 0.7252(6) 0.6563(6) 0.0665(6) Uiso 1.000000 GR
H25c H -0.1241(3) 0.7041(7) 0.57273(13) 0.0665(6) Uiso 1.000000 GR
H36a H 0.38305(9) 0.54087(10) 0.45526(9) 0.0448(4) Uiso 1.000000 R
H36b H 0.44619(9) 0.52613(10) 0.53860(9) 0.0448(4) Uiso 1.000000 R
H10a H 0.0265(4) 0.9631(6) 0.39573(10) 0.0619(5) Uiso 1.000000 GR
H10b H 0.0460(5) 0.89546(18) 0.4692(6) 0.0619(5) Uiso 1.000000 GR
H10c H 0.09694(17) 0.9833(5) 0.4725(5) 0.0619(5) Uiso 1.000000 GR
H26a H -0.1135(7) 0.5938(3) 0.80712(17) 0.0743(7) Uiso 1.000000 GR
H26b H -0.03294(12) 0.6010(4) 0.8763(7) 0.0743(7) Uiso 1.000000 GR
H26c H -0.1203(7) 0.63863(14) 0.8934(6) 0.0743(7) Uiso 1.000000 GR
H23a H -0.0704(6) 0.85276(12) 0.6935(7) 0.0875(8) Uiso 1.000000 GR
H23b H 0.0265(3) 0.84868(14) 0.6855(8) 0.0875(8) Uiso 1.000000 GR
H23c H -0.0421(9) 0.84452(12) 0.60461(14) 0.0875(8) Uiso 1.000000 GR
H16a H -0.19717(11) 0.6321(3) 0.2087(7) 0.0707(6) Uiso 1.000000 GR
H16b H -0.18403(15) 0.7328(5) 0.2219(6) 0.0707(6) Uiso 1.000000 GR
H16c H -0.18431(15) 0.6918(8) 0.13257(15) 0.0707(6) Uiso 1.000000 GR
H34a H 0.2226(3) 0.6901(4) 1.0664(6) 0.0708(6) Uiso 1.000000 GR
H34b H 0.1654(7) 0.75698(19) 1.00975(17) 0.0708(6) Uiso 1.000000 GR
H34c H 0.1305(5) 0.7105(5) 1.0843(4) 0.0708(6) Uiso 1.000000 GR
H17a H 0.0254(4) 0.4959(6) 0.30566(18) 0.0575(5) Uiso 1.000000 GR
H17b H 0.0402(3) 0.5334(3) 0.3974(5) 0.0575(5) Uiso 1.000000 GR
H17c H -0.01881(14) 0.4521(3) 0.3757(7) 0.0575(5) Uiso 1.000000 GR
H19a H -0.0804(2) 0.6068(7) 0.4512(3) 0.0620(5) Uiso 1.000000 GR
H19b H -0.1670(4) 0.6175(6) 0.3911(2) 0.0620(5) Uiso 1.000000 GR
H19c H -0.1380(7) 0.52515(13) 0.4261(5) 0.0620(5) Uiso 1.000000 GR
H37a H 0.27868(11) 0.46537(11) 0.51097(12) 0.0632(5) Uiso 1.000000 R
H37b H 0.35851(11) 0.40692(11) 0.50582(12) 0.0632(5) Uiso 1.000000 R
H28a H 0.0252(4) 0.7644(5) 0.9081(6) 0.0828(7) Uiso 1.000000 GR
H28b H -0.0270(8) 0.8371(2) 0.85454(15) 0.0828(7) Uiso 1.000000 GR
H28c H -0.0681(5) 0.7853(6) 0.9221(5) 0.0828(7) Uiso 1.000000 GR
H13a H -0.0126(3) 0.9139(4) 0.2262(7) 0.0794(7) Uiso 1.000000 GR
H13b H 0.0692(5) 0.97245(15) 0.2372(6) 0.0794(7) Uiso 1.000000 GR
H13c H 0.0401(7) 0.9239(5) 0.15195(14) 0.0794(7) Uiso 1.000000 GR
H30a H 0.3023(6) 0.6991(5) 0.84612(19) 0.0756(7) Uiso 1.000000 GR
H30b H 0.3013(6) 0.7331(3) 0.9379(6) 0.0756(7) Uiso 1.000000 GR
H30c H 0.37504(11) 0.6720(3) 0.9185(8) 0.0756(7) Uiso 1.000000 GR
H15a H 0.01533(18) 0.5952(6) 0.1710(5) 0.0784(7) Uiso 1.000000 GR
H15b H -0.0738(6) 0.5493(3) 0.1605(6) 0.0784(7) Uiso 1.000000 GR
H15c H -0.0565(8) 0.6235(4) 0.09820(13) 0.0784(7) Uiso 1.000000 GR
H38a H 0.3205(9) 0.3809(5) 0.63271(15) 0.1030(9) Uiso 1.000000 GR
H38b H 0.40351(14) 0.4372(11) 0.6505(3) 0.1030(9) Uiso 1.000000 GR
H38c H 0.3146(9) 0.4807(6) 0.6519(2) 0.1030(9) Uiso 1.000000 GR
H1 H 0.2680(10) 0.6482(10) 0.4568(11) 0.033(4) Uiso 1.000000 .

loop_
_atom_site_aniso_label
_atom_site_aniso_U_11
_atom_site_aniso_U_22
_atom_site_aniso_U_33
_atom_site_aniso_U_12
_atom_site_aniso_U_13
_atom_site_aniso_U_23
N3 0.0202(4) 0.0306(5) 0.0124(4) -0.0003(4) 0.0021(3) 0.0031(4)
N5 0.0322(5) 0.0245(5) 0.0139(4) -0.0094(4) 0.0007(4) -0.0004(4)
F2 0.0650(6) 0.0625(6) 0.0301(5) -0.0196(5) -0.0032(4) 0.0002(4)
F3 0.0436(5) 0.0705(7) 0.0514(6) 0.0038(5) -0.0063(4) -0.0040(5)
N2 0.0209(5) 0.0378(6) 0.0145(4) -0.0023(4) 0.0021(4) 0.0043(4)
N7 0.0289(5) 0.0373(6) 0.0117(4) -0.0020(4) 0.0035(4) 0.0020(4)
N4 0.0305(5) 0.0226(5) 0.0234(5) -0.0065(4) -0.0048(4) -0.0008(4)
C5 0.0196(5) 0.0229(6) 0.0152(5) -0.0005(4) 0.0001(4) -0.0023(4)
N6 0.0282(5) 0.0350(6) 0.0185(5) 0.0098(4) 0.0089(4) 0.0033(4)
N1 0.0294(5) 0.0494(7) 0.0137(5) 0.0123(5) 0.0070(4) 0.0048(5)
F4 0.0689(7) 0.1026(10) 0.0501(6) 0.0193(7) 0.0261(5) -0.0073(6)
F1 0.0907(9) 0.0459(6) 0.0815(8) -0.0010(6) 0.0252(7) 0.0170(6)
C2 0.0210(5) 0.0229(6) 0.0160(5) -0.0015(4) 0.0032(4) 0.0014(4)
C21 0.0270(6) 0.0227(6) 0.0141(5) -0.0027(5) 0.0040(4) -0.0005(4)
C1 0.0236(5) 0.0258(6) 0.0149(5) 0.0009(5) 0.0024(4) 0.0024(4)
C6 0.0207(5) 0.0202(5) 0.0177(5) 0.0001(4) 0.0002(4) 0.0000(4)
C22 0.0275(6) 0.0229(6) 0.0156(5) 0.0010(5) 0.0058(4) 0.0006(4)
C3 0.0236(5) 0.0220(6) 0.0154(5) -0.0032(4) 0.0041(4) 0.0019(4)
C4 0.0182(5) 0.0240(6) 0.0168(5) -0.0001(4) 0.0011(4) -0.0007(4)
C20 0.0225(5) 0.0226(6) 0.0141(5) -0.0021(4) 0.0008(4) 0.0017(4)
C7 0.0310(6) 0.0227(6) 0.0197(5) -0.0081(5) -0.0008(5) -0.0028(5)
C11 0.0429(7) 0.0338(7) 0.0144(5) -0.0119(6) 0.0008(5) 0.0018(5)
C33 0.0413(7) 0.0306(7) 0.0137(5) 0.0004(6) 0.0083(5) -0.0004(5)
C18 0.0289(6) 0.0204(6) 0.0346(7) -0.0052(5) 0.0012(5) -0.0013(5)
C35 0.0240(6) 0.0384(7) 0.0224(6) 0.0038(5) 0.0067(5) 0.0016(5)
C24 0.0339(7) 0.0404(8) 0.0201(6) 0.0148(6) 0.0084(5) 0.0086(5)
C32 0.0568(9) 0.0317(7) 0.0232(6) -0.0063(6) 0.0179(6) -0.0008(5)
C29 0.0275(6) 0.0446(8) 0.0158(5) -0.0052(6) -0.0017(5) 0.0076(5)
C14 0.0439(8) 0.0340(7) 0.0211(6) -0.0105(6) -0.0100(6) -0.0020(5)
C8 0.0321(7) 0.0333(7) 0.0315(7) -0.0096(5) -0.0070(6) -0.0000(6)
C12 0.0542(9) 0.0401(8) 0.0290(7) -0.0109(7) 0.0177(7) 0.0000(6)
C27 0.0353(7) 0.0527(9) 0.0263(7) 0.0170(6) 0.0153(6) 0.0045(6)
C31 0.0396(8) 0.0549(10) 0.0241(7) 0.0145(7) 0.0027(6) 0.0082(6)
C25 0.0324(7) 0.0680(11) 0.0311(7) 0.0172(7) -0.0002(6) 0.0051(7)
C36 0.0273(6) 0.0506(9) 0.0345(7) 0.0086(6) 0.0057(5) -0.0099(7)
C10 0.0408(8) 0.0388(8) 0.0428(8) -0.0000(6) 0.0020(6) -0.0178(7)
C26 0.0376(8) 0.0721(12) 0.0429(9) 0.0054(8) 0.0187(7) 0.0187(8)
C23 0.0837(14) 0.0429(10) 0.0512(11) 0.0126(9) 0.0191(10) 0.0196(8)
C16 0.0516(9) 0.0441(9) 0.0384(8) 0.0156(7) -0.0164(7) -0.0120(7)
C34 0.0880(13) 0.0280(8) 0.0264(7) -0.0019(8) 0.0114(8) -0.0054(6)
C17 0.0373(7) 0.0257(7) 0.0523(9) 0.0034(6) 0.0078(7) 0.0022(6)
C19 0.0406(8) 0.0310(7) 0.0565(10) -0.0067(6) 0.0205(7) 0.0018(7)
C37 0.0483(9) 0.0391(9) 0.0663(12) 0.0029(7) -0.0054(8) -0.0099(8)
C28 0.0729(12) 0.0599(11) 0.0342(8) 0.0321(9) 0.0129(8) -0.0089(8)
B1 0.0384(8) 0.0385(9) 0.0274(7) 0.0024(7) 0.0080(6) -0.0002(6)
C13 0.0589(10) 0.0574(11) 0.0365(8) 0.0015(9) -0.0121(8) 0.0179(8)
C30 0.0432(9) 0.0684(12) 0.0362(8) -0.0255(8) -0.0052(7) 0.0117(8)
C15 0.0406(8) 0.0869(14) 0.0279(8) -0.0003(9) 0.0004(6) -0.0149(8)
C38 0.0562(11) 0.0557(12) 0.0876(15) -0.0119(9) -0.0100(10) 0.0286(11)

loop_
_atom_type_symbol
_atom_type_scat_dispersion_real
_atom_type_scat_dispersion_imag
_atom_type_scat_source
_atom_type_scat_dispersion_source
H 0.00000 0.00000 'International Tables Volume C Table 6.1.1.4 (pp. 500-502)' 'Henke, Gullikson and Davis, At. Data and Nucl. Data Tables, 1993, 54, 2'
C 0.00347 0.00161 'International Tables Volume C Table 6.1.1.4 (pp. 500-502)' 'Henke, Gullikson and Davis, At. Data and Nucl. Data Tables, 1993, 54, 2'
B 0.00141 0.00067 'International Tables Volume C Table 6.1.1.4 (pp. 500-502)' 'Henke, Gullikson and Davis, At. Data and Nucl. Data Tables, 1993, 54, 2'
F 0.01794 0.01033 'International Tables Volume C Table 6.1.1.4 (pp. 500-502)' 'Henke, Gullikson and Davis, At. Data and Nucl. Data Tables, 1993, 54, 2'
N 0.00653 0.00323 'International Tables Volume C Table 6.1.1.4 (pp. 500-502)' 'Henke, Gullikson and Davis, At. Data and Nucl. Data Tables, 1993, 54, 2'

loop_
_geom_angle_atom_site_label_1
_geom_angle_atom_site_label_2
_geom_angle_atom_site_label_3
_geom_angle
C20 N3 C2 119.39(10)
C7 N5 C5 118.81(10)
C11 N5 C5 121.48(10)
C11 N5 C7 119.70(10)
C4 N2 C3 117.56(9)
C33 N7 C21 122.24(11)
C29 N7 C21 117.46(10)
C29 N7 C33 119.61(10)
C18 N4 C6 117.41(10)
C14 N4 C6 121.06(10)
C14 N4 C18 121.11(10)
C6 C5 N5 149.75(11)
C4 C5 N5 150.76(11)
C4 C5 C6 59.43(8)
C24 N6 C22 117.97(10)
C27 N6 C22 121.98(10)
C27 N6 C24 119.72(10)
C35 N1 C1 122.02(11)
C1 C2 N3 141.67(11)
C3 C2 N3 158.20(11)
C3 C2 C1 60.04(8)
C22 C21 N7 154.33(11)
C20 C21 N7 145.22(12)
C20 C21 C22 60.44(8)
C2 C1 N1 148.64(12)
C3 C1 N1 150.42(11)
C3 C1 C2 60.94(8)
C5 C6 N4 151.97(11)
C4 C6 N4 148.02(11)
C4 C6 C5 60.01(8)
C21 C22 N6 152.69(11)
C20 C22 N6 147.83(11)
C20 C22 C21 59.48(8)
C2 C3 N2 149.73(11)
C1 C3 N2 150.63(11)
C1 C3 C2 59.03(8)
C5 C4 N2 152.70(11)
C6 C4 N2 145.92(11)
C6 C4 C5 60.56(8)
C21 C20 N3 142.39(11)
C22 C20 N3 157.53(11)
C22 C20 C21 60.07(8)
C8 C7 N5 111.03(10)
C10 C7 N5 110.74(10)
C10 C7 C8 111.68(11)
C12 C11 N5 111.02(11)
C13 C11 N5 111.04(12)
C13 C11 C12 112.08(13)
C32 C33 N7 111.08(11)
C34 C33 N7 112.45(12)
C34 C33 C32 110.43(11)
C17 C18 N4 110.68(11)
C19 C18 N4 111.24(11)
C19 C18 C17 111.19(12)
C36 C35 N1 111.77(11)
C25 C24 N6 112.02(11)
C23 C24 N6 111.20(13)
C23 C24 C25 111.60(14)
C31 C29 N7 110.95(11)
C30 C29 N7 111.87(13)
C30 C29 C31 111.52(13)
C16 C14 N4 111.06(13)
C15 C14 N4 111.54(13)
C15 C14 C16 111.88(12)
C26 C27 N6 110.27(12)
C28 C27 N6 111.60(13)
C28 C27 C26 114.28(14)
C37 C36 C35 114.65(12)
C38 C37 C36 113.50(15)
F3 B1 F2 108.16(13)
F4 B1 F2 109.72(14)
F4 B1 F3 109.64(13)
F1 B1 F2 108.05(13)
F1 B1 F3 110.11(13)
F1 B1 F4 111.11(14)

loop_
_geom_bond_atom_site_label_1
_geom_bond_atom_site_label_2
_geom_bond_distance
N3 C2 1.3504(14)
N3 C20 1.3305(15)
N5 C5 1.3247(15)
N5 C7 1.4792(15)
N5 C11 1.4789(15)
F2 B1 1.397(2)
F3 B1 1.387(2)
N2 C3 1.3245(15)
N2 C4 1.3539(14)
N7 C21 1.3397(15)
N7 C33 1.4757(15)
N7 C29 1.4784(17)
N4 C6 1.3255(15)
N4 C18 1.4847(16)
N4 C14 1.4795(17)
C5 C6 1.3947(16)
C5 C4 1.3872(16)
N6 C22 1.3331(16)
N6 C24 1.4818(16)
N6 C27 1.4736(15)
N1 C1 1.3258(15)
N1 C35 1.4573(17)
F4 B1 1.3802(19)
F1 B1 1.375(2)
C2 C1 1.3793(16)
C2 C3 1.4061(16)
C21 C22 1.3959(17)
C21 C20 1.3876(15)
C1 C3 1.3936(17)
C6 C4 1.3789(15)
C22 C20 1.4011(16)
C7 C8 1.5244(19)
C7 C10 1.518(2)
C11 C12 1.518(2)
C11 C13 1.516(2)
C33 C32 1.5179(19)
C33 C34 1.519(2)
C18 C17 1.5174(19)
C18 C19 1.514(2)
C35 C36 1.5124(19)
C24 C25 1.517(2)
C24 C23 1.514(2)
C29 C31 1.519(2)
C29 C30 1.521(2)
C14 C16 1.518(2)
C14 C15 1.507(2)
C27 C26 1.518(2)
C27 C28 1.522(2)
C36 C37 1.512(2)
C37 C38 1.520(3)
